data_4088828
loop_
_publ_author_name
'Walewska, Ma\/lgorzata'
'Hlina, Johann'
'Baumgartner, Judith'
'M\"uller, Thomas'
'Marschner, Christoph'

_publ_section_title
;
 Basic Reactivity Pattern of a Cyclic Disilylated Germylene.
;
_journal_issue 16
_journal_name_full Organometallics
_journal_page_first 2728
_journal_page_last 2737
_journal_paper_doi 10.1021/acs.organomet.6b00482
_journal_volume 35
_journal_year 2016
_chemical_formula_sum 'C38 H114 Br2 Ge6 Si14'
_chemical_formula_weight 1559.91
_space_group_IT_number 2
_space_group_name_Hall '-P 1'
_space_group_name_H-M_alt 'P -1'
_symmetry_cell_setting triclinic
_symmetry_space_group_name_H-M 'P -1'
_atom_sites_solution_hydrogens geom
_atom_sites_solution_primary direct
_atom_sites_solution_secondary difmap
_audit_creation_method SHELXL-97
_cell_angle_alpha 92.35(3)
_cell_angle_beta 92.68(3)
_cell_angle_gamma 106.31(3)
_cell_formula_units_Z 1
_cell_length_a 9.4786(19)
_cell_length_b 9.804(2)
_cell_length_c 21.437(4)
_cell_measurement_reflns_used 6990
_cell_measurement_temperature 100(2)
_cell_measurement_theta_max 4.627
_cell_measurement_theta_min 52.512
_cell_volume 1906.8(7)
_computing_cell_refinement 'Bruker XSCANS'
_computing_data_collection 'Bruker XSCANS'
_computing_data_reduction 'Bruker SHELXTL'
_computing_molecular_graphics 'Bruker SHELXTL'
_computing_publication_material 'Bruker SHELXTL'
_computing_structure_refinement 'SHELXL-97 (Sheldrick, 1997)'
_computing_structure_solution 'SHELXS-97 (Sheldrick, 1990)'
_diffrn_ambient_temperature 100(2)
_diffrn_measured_fraction_theta_full 0.953
_diffrn_measured_fraction_theta_max 0.953
_diffrn_measurement_device_type 'SMART APEX'
_diffrn_measurement_method '\w scans'
_diffrn_radiation_monochromator graphite
_diffrn_radiation_source 'fine-focus sealed tube'
_diffrn_radiation_type MoK\a
_diffrn_radiation_wavelength 0.71073
_diffrn_reflns_av_R_equivalents 0.0263
_diffrn_reflns_av_sigmaI/netI 0.0453
_diffrn_reflns_limit_h_max 11
_diffrn_reflns_limit_h_min -11
_diffrn_reflns_limit_k_max 12
_diffrn_reflns_limit_k_min -12
_diffrn_reflns_limit_l_max 26
_diffrn_reflns_limit_l_min -26
_diffrn_reflns_number 13766
_diffrn_reflns_theta_full 26.32
_diffrn_reflns_theta_max 26.32
_diffrn_reflns_theta_min 0.95
_exptl_absorpt_coefficient_mu 3.625
_exptl_absorpt_correction_T_max 0.5027
_exptl_absorpt_correction_T_min 0.3552
_exptl_absorpt_correction_type multi-scan
_exptl_absorpt_process_details SADABS
_exptl_crystal_colour yellow
_exptl_crystal_density_diffrn 1.358
_exptl_crystal_density_method 'not measured'
_exptl_crystal_description blocks
_exptl_crystal_F_000 800
_exptl_crystal_size_max 0.36
_exptl_crystal_size_mid 0.32
_exptl_crystal_size_min 0.22
_refine_diff_density_max 1.445
_refine_diff_density_min -0.585
_refine_diff_density_rms 0.144
_refine_ls_extinction_method none
_refine_ls_goodness_of_fit_ref 1.025
_refine_ls_hydrogen_treatment constr
_refine_ls_matrix_type full
_refine_ls_number_parameters 290
_refine_ls_number_reflns 7395
_refine_ls_number_restraints 0
_refine_ls_restrained_S_all 1.025
_refine_ls_R_factor_all 0.0463
_refine_ls_R_factor_gt 0.0403
_refine_ls_shift/su_max 0.001
_refine_ls_shift/su_mean 0.000
_refine_ls_structure_factor_coef Fsqd
_refine_ls_weighting_details 'calc w=1/[\s^2^(Fo^2^)+(0.0732P)^2^+0.5965P] where P=(Fo^2^+2Fc^2^)/3'
_refine_ls_weighting_scheme calc
_refine_ls_wR_factor_gt 0.1112
_refine_ls_wR_factor_ref 0.1151
_reflns_number_gt 6418
_reflns_number_total 7395
_reflns_threshold_expression >2sigma(I)
_cod_data_source_file om6b00482_si_002.cif
_cod_data_source_block 3b_807j
_cod_depositor_comments
;
The following automatic conversions were performed:

data item '_symmetry_cell_setting' value 'Triclinic' was changed to
'triclinic' in accordance with the
/home/saulius/struct/COD-crude-data/automatic-downloads/DataCite-retrospective/ACS/depositions/lib/dictionaries/cif_core.dic
dictionary named 'cif_core.dic' version 2.4.2 last updated on
2011-04-26.

Automatic conversion script
Id: cif_fix_values 6909 2019-04-08 15:41:33Z antanas 
;
_cod_original_sg_symbol_H-M P-1
_cod_database_code 4088828

loop_
_symmetry_equiv_pos_as_xyz
'x, y, z'
'-x, -y, -z'

loop_
_atom_site_label
_atom_site_type_symbol
_atom_site_fract_x
_atom_site_fract_y
_atom_site_fract_z
_atom_site_U_iso_or_equiv
_atom_site_adp_type
_atom_site_occupancy
_atom_site_symmetry_multiplicity
_atom_site_calc_flag
_atom_site_refinement_flags
Ge1 Ge 0.73916(4) 0.73535(4) 0.157090(17) 0.01603(11) Uani 1 1 d .
Ge2 Ge 0.86646(4) 0.81807(4) 0.260308(17) 0.01532(11) Uani 1 1 d .
Ge3 Ge 0.70520(4) 0.70950(4) 0.341886(16) 0.01509(11) Uani 1 1 d .
Si1 Si 0.67597(14) 0.91501(12) 0.09838(5) 0.0256(3) Uani 1 1 d .
Si2 Si 0.88735(13) 0.62969(12) 0.09451(5) 0.0230(2) Uani 1 1 d .
Si3 Si 1.02670(12) 1.05672(11) 0.27341(5) 0.0214(2) Uani 1 1 d .
Si4 Si 0.83865(12) 0.63878(11) 0.42614(5) 0.0209(2) Uani 1 1 d .
Si5 Si 0.58049(12) 0.87532(11) 0.37815(5) 0.0200(2) Uani 1 1 d .
Si6 Si 0.53271(11) 0.51194(10) 0.28602(5) 0.0184(2) Uani 1 1 d .
Si7 Si 0.51702(11) 0.56163(11) 0.18031(5) 0.0186(2) Uani 1 1 d .
Br1 Br 1.05740(4) 0.70049(4) 0.269247(19) 0.02707(12) Uani 1 1 d .
C1 C 0.5712(5) 1.0194(5) 0.1423(2) 0.0347(10) Uani 1 1 d .
H1A H 0.6309 1.0683 0.1795 0.052 Uiso 1 1 calc R
H1B H 0.4794 0.9547 0.1551 0.052 Uiso 1 1 calc R
H1C H 0.5484 1.0897 0.1154 0.052 Uiso 1 1 calc R
C2 C 0.5533(6) 0.8209(6) 0.0288(2) 0.0454(13) Uani 1 1 d .
H2A H 0.4506 0.7929 0.0402 0.068 Uiso 1 1 calc R
H2B H 0.5817 0.7359 0.0156 0.068 Uiso 1 1 calc R
H2C H 0.5637 0.8850 -0.0057 0.068 Uiso 1 1 calc R
C3 C 0.8428(6) 1.0429(5) 0.0696(2) 0.0437(13) Uani 1 1 d .
H3A H 0.8131 1.1144 0.0457 0.066 Uiso 1 1 calc R
H3B H 0.8935 0.9912 0.0426 0.066 Uiso 1 1 calc R
H3C H 0.9094 1.0900 0.1053 0.066 Uiso 1 1 calc R
C4 C 0.7978(6) 0.5856(6) 0.0134(2) 0.0410(12) Uani 1 1 d .
H4A H 0.7991 0.6737 -0.0068 0.062 Uiso 1 1 calc R
H4B H 0.6957 0.5275 0.0157 0.062 Uiso 1 1 calc R
H4C H 0.8517 0.5324 -0.0110 0.062 Uiso 1 1 calc R
C5 C 1.0733(5) 0.7590(5) 0.0882(2) 0.0303(10) Uani 1 1 d .
H5A H 1.1251 0.7795 0.1297 0.045 Uiso 1 1 calc R
H5B H 1.0616 0.8474 0.0719 0.045 Uiso 1 1 calc R
H5C H 1.1303 0.7177 0.0598 0.045 Uiso 1 1 calc R
C6 C 0.9068(5) 0.4599(4) 0.1261(2) 0.0322(10) Uani 1 1 d .
H6A H 0.9761 0.4254 0.1017 0.048 Uiso 1 1 calc R
H6B H 0.8106 0.3882 0.1230 0.048 Uiso 1 1 calc R
H6C H 0.9439 0.4773 0.1700 0.048 Uiso 1 1 calc R
C7 C 0.9203(5) 1.1907(4) 0.2621(2) 0.0326(10) Uani 1 1 d .
H7A H 0.9850 1.2866 0.2731 0.049 Uiso 1 1 calc R
H7B H 0.8370 1.1704 0.2891 0.049 Uiso 1 1 calc R
H7C H 0.8836 1.1848 0.2183 0.049 Uiso 1 1 calc R
C8 C 1.1677(5) 1.0783(5) 0.2135(2) 0.0356(11) Uani 1 1 d .
H8A H 1.2351 1.1748 0.2183 0.053 Uiso 1 1 calc R
H8B H 1.1183 1.0625 0.1716 0.053 Uiso 1 1 calc R
H8C H 1.2233 1.0088 0.2194 0.053 Uiso 1 1 calc R
C9 C 1.1236(5) 1.0850(5) 0.35325(19) 0.0319(10) Uani 1 1 d .
H9A H 1.1708 1.0092 0.3599 0.048 Uiso 1 1 calc R
H9B H 1.0521 1.0830 0.3850 0.048 Uiso 1 1 calc R
H9C H 1.1987 1.1774 0.3566 0.048 Uiso 1 1 calc R
C10 C 1.0028(5) 0.7868(5) 0.4554(2) 0.0394(11) Uani 1 1 d .
H10A H 1.0551 0.7548 0.4898 0.059 Uiso 1 1 calc R
H10B H 0.9708 0.8685 0.4703 0.059 Uiso 1 1 calc R
H10C H 1.0687 0.8148 0.4213 0.059 Uiso 1 1 calc R
C11 C 0.9043(6) 0.4811(5) 0.4044(2) 0.0422(12) Uani 1 1 d .
H11A H 0.9524 0.4959 0.3647 0.063 Uiso 1 1 calc R
H11B H 0.8202 0.3954 0.3998 0.063 Uiso 1 1 calc R
H11C H 0.9748 0.4694 0.4372 0.063 Uiso 1 1 calc R
C12 C 0.7132(6) 0.5930(7) 0.4915(2) 0.0544(16) Uani 1 1 d .
H12A H 0.7563 0.5436 0.5227 0.082 Uiso 1 1 calc R
H12B H 0.6175 0.5308 0.4751 0.082 Uiso 1 1 calc R
H12C H 0.7000 0.6804 0.5110 0.082 Uiso 1 1 calc R
C13 C 0.4879(5) 0.9366(5) 0.3104(2) 0.0323(10) Uani 1 1 d .
H13A H 0.4507 1.0156 0.3246 0.048 Uiso 1 1 calc R
H13B H 0.4055 0.8577 0.2926 0.048 Uiso 1 1 calc R
H13C H 0.5587 0.9685 0.2784 0.048 Uiso 1 1 calc R
C14 C 0.7151(5) 1.0323(5) 0.4203(2) 0.0366(11) Uani 1 1 d .
H14A H 0.7941 1.0741 0.3930 0.055 Uiso 1 1 calc R
H14B H 0.7572 1.0018 0.4581 0.055 Uiso 1 1 calc R
H14C H 0.6647 1.1033 0.4321 0.055 Uiso 1 1 calc R
C15 C 0.4378(5) 0.7944(5) 0.4337(2) 0.0387(11) Uani 1 1 d .
H15A H 0.3916 0.8662 0.4488 0.058 Uiso 1 1 calc R
H15B H 0.4844 0.7601 0.4692 0.058 Uiso 1 1 calc R
H15C H 0.3627 0.7145 0.4121 0.058 Uiso 1 1 calc R
C16 C 0.3444(4) 0.4794(5) 0.31752(19) 0.0305(10) Uani 1 1 d .
H16A H 0.2759 0.3969 0.2945 0.046 Uiso 1 1 calc R
H16B H 0.3093 0.5635 0.3124 0.046 Uiso 1 1 calc R
H16C H 0.3500 0.4608 0.3620 0.046 Uiso 1 1 calc R
C17 C 0.5910(6) 0.3444(4) 0.2910(2) 0.0382(11) Uani 1 1 d .
H17A H 0.5909 0.3175 0.3346 0.057 Uiso 1 1 calc R
H17B H 0.6903 0.3607 0.2762 0.057 Uiso 1 1 calc R
H17C H 0.5221 0.2676 0.2650 0.057 Uiso 1 1 calc R
C18 C 0.4870(5) 0.3935(4) 0.1294(2) 0.0333(10) Uani 1 1 d .
H18A H 0.3933 0.3258 0.1383 0.050 Uiso 1 1 calc R
H18B H 0.5677 0.3514 0.1382 0.050 Uiso 1 1 calc R
H18C H 0.4845 0.4159 0.0853 0.050 Uiso 1 1 calc R
C19 C 0.3496(5) 0.6263(5) 0.1651(2) 0.0343(10) Uani 1 1 d .
H19A H 0.3397 0.6438 0.1207 0.051 Uiso 1 1 calc R
H19B H 0.3606 0.7148 0.1903 0.051 Uiso 1 1 calc R
H19C H 0.2616 0.5539 0.1765 0.051 Uiso 1 1 calc R

loop_
_atom_site_aniso_label
_atom_site_aniso_U_11
_atom_site_aniso_U_22
_atom_site_aniso_U_33
_atom_site_aniso_U_23
_atom_site_aniso_U_13
_atom_site_aniso_U_12
Ge1 0.0195(2) 0.0167(2) 0.01369(19) 0.00108(14) 0.00040(15) 0.00809(15)
Ge2 0.0147(2) 0.01500(19) 0.0159(2) 0.00092(14) 0.00047(15) 0.00364(14)
Ge3 0.0153(2) 0.0158(2) 0.01390(19) 0.00003(14) -0.00065(14) 0.00422(15)
Si1 0.0421(7) 0.0235(6) 0.0165(5) 0.0021(4) -0.0009(5) 0.0181(5)
Si2 0.0265(6) 0.0279(6) 0.0181(5) 0.0000(4) 0.0036(4) 0.0134(5)
Si3 0.0204(6) 0.0184(5) 0.0229(5) 0.0020(4) 0.0009(4) 0.0011(4)
Si4 0.0204(6) 0.0221(5) 0.0177(5) 0.0044(4) -0.0026(4) 0.0023(4)
Si5 0.0187(6) 0.0204(5) 0.0205(5) -0.0024(4) 0.0029(4) 0.0052(4)
Si6 0.0179(6) 0.0154(5) 0.0202(5) 0.0007(4) -0.0017(4) 0.0027(4)
Si7 0.0166(5) 0.0216(5) 0.0166(5) -0.0034(4) -0.0025(4) 0.0049(4)
Br1 0.0235(2) 0.0355(2) 0.0277(2) 0.00324(17) 0.00207(17) 0.01703(18)
C1 0.049(3) 0.034(2) 0.028(2) -0.0019(18) -0.006(2) 0.024(2)
C2 0.067(4) 0.052(3) 0.028(2) -0.006(2) -0.018(2) 0.039(3)
C3 0.065(4) 0.035(3) 0.037(3) 0.016(2) 0.017(2) 0.020(2)
C4 0.050(3) 0.057(3) 0.024(2) -0.007(2) 0.002(2) 0.028(3)
C5 0.025(2) 0.040(2) 0.030(2) 0.0116(18) 0.0109(18) 0.0120(18)
C6 0.036(3) 0.026(2) 0.039(2) -0.0008(18) 0.007(2) 0.0157(19)
C7 0.038(3) 0.019(2) 0.040(3) 0.0049(18) -0.001(2) 0.0068(18)
C8 0.034(3) 0.030(2) 0.035(2) 0.0026(19) 0.010(2) -0.0037(19)
C9 0.033(3) 0.029(2) 0.027(2) 0.0011(17) -0.0024(18) -0.0022(18)
C10 0.035(3) 0.034(2) 0.041(3) 0.005(2) -0.021(2) -0.002(2)
C11 0.059(3) 0.036(3) 0.037(3) 0.005(2) -0.014(2) 0.023(2)
C12 0.039(3) 0.093(5) 0.037(3) 0.037(3) 0.010(2) 0.021(3)
C13 0.035(3) 0.031(2) 0.036(2) -0.0002(18) -0.005(2) 0.020(2)
C14 0.037(3) 0.031(2) 0.040(3) -0.0130(19) 0.001(2) 0.008(2)
C15 0.042(3) 0.039(3) 0.037(3) 0.003(2) 0.021(2) 0.011(2)
C16 0.022(2) 0.033(2) 0.027(2) -0.0012(17) 0.0037(17) -0.0057(17)
C17 0.047(3) 0.018(2) 0.047(3) -0.0028(18) -0.013(2) 0.0084(19)
C18 0.036(3) 0.027(2) 0.029(2) -0.0136(17) 0.0002(19) -0.0021(18)
C19 0.026(2) 0.051(3) 0.029(2) 0.004(2) -0.0040(18) 0.017(2)

loop_
_atom_type_symbol
_atom_type_description
_atom_type_scat_dispersion_real
_atom_type_scat_dispersion_imag
_atom_type_scat_source
C C 0.0033 0.0016 'International Tables Vol C Tables 4.2.6.8 and 6.1.1.4'
H H 0.0000 0.0000 'International Tables Vol C Tables 4.2.6.8 and 6.1.1.4'
Br Br -0.2901 2.4595 'International Tables Vol C Tables 4.2.6.8 and 6.1.1.4'
Ge Ge 0.1547 1.8001 'International Tables Vol C Tables 4.2.6.8 and 6.1.1.4'
Si Si 0.0817 0.0704 'International Tables Vol C Tables 4.2.6.8 and 6.1.1.4'

loop_
_geom_angle_atom_site_label_1
_geom_angle_atom_site_label_2
_geom_angle_atom_site_label_3
_geom_angle
Si2 Ge1 Si7 110.85(5)
Si2 Ge1 Si1 107.84(4)
Si7 Ge1 Si1 108.73(5)
Si2 Ge1 Ge2 109.98(4)
Si7 Ge1 Ge2 104.09(4)
Si1 Ge1 Ge2 115.31(4)
Si3 Ge2 Br1 96.30(4)
Si3 Ge2 Ge3 122.00(4)
Br1 Ge2 Ge3 101.73(3)
Si3 Ge2 Ge1 118.46(4)
Br1 Ge2 Ge1 105.17(3)
Ge3 Ge2 Ge1 109.02(3)
Si6 Ge3 Si5 109.54(4)
Si6 Ge3 Si4 112.64(4)
Si5 Ge3 Si4 111.24(4)
Si6 Ge3 Ge2 102.63(4)
Si5 Ge3 Ge2 108.40(4)
Si4 Ge3 Ge2 111.99(4)
C1 Si1 C3 108.2(2)
C1 Si1 C2 107.1(2)
C3 Si1 C2 108.6(3)
C1 Si1 Ge1 114.04(15)
C3 Si1 Ge1 111.61(17)
C2 Si1 Ge1 106.98(16)
C5 Si2 C6 110.3(2)
C5 Si2 C4 107.7(2)
C6 Si2 C4 107.4(2)
C5 Si2 Ge1 110.07(14)
C6 Si2 Ge1 112.14(14)
C4 Si2 Ge1 109.16(15)
C8 Si3 C9 108.6(2)
C8 Si3 C7 109.3(2)
C9 Si3 C7 110.5(2)
C8 Si3 Ge2 108.01(14)
C9 Si3 Ge2 109.45(14)
C7 Si3 Ge2 110.91(15)
C10 Si4 C12 108.1(3)
C10 Si4 C11 107.7(2)
C12 Si4 C11 108.7(3)
C10 Si4 Ge3 111.31(15)
C12 Si4 Ge3 107.68(17)
C11 Si4 Ge3 113.20(15)
C13 Si5 C14 109.3(2)
C13 Si5 C15 108.4(2)
C14 Si5 C15 107.7(2)
C13 Si5 Ge3 109.84(14)
C14 Si5 Ge3 109.90(15)
C15 Si5 Ge3 111.66(15)
C17 Si6 C16 108.5(2)
C17 Si6 Si7 108.06(16)
C16 Si6 Si7 108.70(15)
C17 Si6 Ge3 111.74(15)
C16 Si6 Ge3 110.81(13)
Si7 Si6 Ge3 108.95(6)
C18 Si7 C19 106.4(2)
C18 Si7 Si6 110.04(16)
C19 Si7 Si6 108.74(15)
C18 Si7 Ge1 110.88(15)
C19 Si7 Ge1 111.89(16)
Si6 Si7 Ge1 108.87(6)

loop_
_geom_bond_atom_site_label_1
_geom_bond_atom_site_label_2
_geom_bond_distance
Ge1 Si2 2.3928(13)
Ge1 Si7 2.3948(14)
Ge1 Si1 2.3977(13)
Ge1 Ge2 2.4624(9)
Ge2 Si3 2.4021(14)
Ge2 Br1 2.4081(8)
Ge2 Ge3 2.4529(10)
Ge3 Si6 2.3889(14)
Ge3 Si5 2.3889(12)
Ge3 Si4 2.3925(13)
Si1 C1 1.871(4)
Si1 C3 1.869(5)
Si1 C2 1.885(5)
Si2 C5 1.874(4)
Si2 C6 1.875(4)
Si2 C4 1.877(5)
Si3 C8 1.871(4)
Si3 C9 1.876(4)
Si3 C7 1.884(4)
Si4 C10 1.867(4)
Si4 C12 1.867(5)
Si4 C11 1.872(5)
Si5 C13 1.868(4)
Si5 C14 1.868(4)
Si5 C15 1.871(4)
Si6 C17 1.880(4)
Si6 C16 1.885(4)
Si6 Si7 2.3440(15)
Si7 C18 1.884(4)
Si7 C19 1.886(4)

loop_
_geom_torsion_atom_site_label_1
_geom_torsion_atom_site_label_2
_geom_torsion_atom_site_label_3
_geom_torsion_atom_site_label_4
_geom_torsion
Si2 Ge1 Ge2 Si3 89.93(5)
Si7 Ge1 Ge2 Si3 -151.27(4)
Si1 Ge1 Ge2 Si3 -32.25(5)
Si2 Ge1 Ge2 Br1 -16.10(4)
Si7 Ge1 Ge2 Br1 102.70(4)
Si1 Ge1 Ge2 Br1 -138.28(4)
Si2 Ge1 Ge2 Ge3 -124.54(4)
Si7 Ge1 Ge2 Ge3 -5.74(3)
Si1 Ge1 Ge2 Ge3 113.28(5)
Si3 Ge2 Ge3 Si6 163.04(5)
Br1 Ge2 Ge3 Si6 -91.78(4)
Ge1 Ge2 Ge3 Si6 18.97(3)
Si3 Ge2 Ge3 Si5 47.21(5)
Br1 Ge2 Ge3 Si5 152.39(4)
Ge1 Ge2 Ge3 Si5 -96.86(4)
Si3 Ge2 Ge3 Si4 -75.89(5)
Br1 Ge2 Ge3 Si4 29.29(4)
Ge1 Ge2 Ge3 Si4 140.04(4)
Si2 Ge1 Si1 C1 -175.67(17)
Si7 Ge1 Si1 C1 64.07(18)
Ge2 Ge1 Si1 C1 -52.34(18)
Si2 Ge1 Si1 C3 -52.61(18)
Si7 Ge1 Si1 C3 -172.87(17)
Ge2 Ge1 Si1 C3 70.72(18)
Si2 Ge1 Si1 C2 66.10(19)
Si7 Ge1 Si1 C2 -54.16(19)
Ge2 Ge1 Si1 C2 -170.57(19)
Si7 Ge1 Si2 C5 -170.50(15)
Si1 Ge1 Si2 C5 70.58(16)
Ge2 Ge1 Si2 C5 -55.93(16)
Si7 Ge1 Si2 C6 -47.37(17)
Si1 Ge1 Si2 C6 -166.29(17)
Ge2 Ge1 Si2 C6 67.20(17)
Si7 Ge1 Si2 C4 71.50(19)
Si1 Ge1 Si2 C4 -47.42(19)
Ge2 Ge1 Si2 C4 -173.93(18)
Br1 Ge2 Si3 C8 55.04(17)
Ge3 Ge2 Si3 C8 163.11(17)
Ge1 Ge2 Si3 C8 -56.01(17)
Br1 Ge2 Si3 C9 -63.06(16)
Ge3 Ge2 Si3 C9 45.01(17)
Ge1 Ge2 Si3 C9 -174.11(16)
Br1 Ge2 Si3 C7 174.82(15)
Ge3 Ge2 Si3 C7 -77.11(16)
Ge1 Ge2 Si3 C7 63.77(16)
Si6 Ge3 Si4 C10 165.48(18)
Si5 Ge3 Si4 C10 -71.09(19)
Ge2 Ge3 Si4 C10 50.39(19)
Si6 Ge3 Si4 C12 -76.2(2)
Si5 Ge3 Si4 C12 47.2(2)
Ge2 Ge3 Si4 C12 168.7(2)
Si6 Ge3 Si4 C11 44.0(2)
Si5 Ge3 Si4 C11 167.45(19)
Ge2 Ge3 Si4 C11 -71.1(2)
Si6 Ge3 Si5 C13 -58.43(17)
Si4 Ge3 Si5 C13 176.38(16)
Ge2 Ge3 Si5 C13 52.83(17)
Si6 Ge3 Si5 C14 -178.70(17)
Si4 Ge3 Si5 C14 56.11(18)
Ge2 Ge3 Si5 C14 -67.44(17)
Si6 Ge3 Si5 C15 61.88(19)
Si4 Ge3 Si5 C15 -63.30(19)
Ge2 Ge3 Si5 C15 173.14(18)
Si5 Ge3 Si6 C17 -151.35(17)
Si4 Ge3 Si6 C17 -26.98(18)
Ge2 Ge3 Si6 C17 93.63(18)
Si5 Ge3 Si6 C16 -30.23(16)
Si4 Ge3 Si6 C16 94.14(16)
Ge2 Ge3 Si6 C16 -145.25(16)
Si5 Ge3 Si6 Si7 89.32(6)
Si4 Ge3 Si6 Si7 -146.32(5)
Ge2 Ge3 Si6 Si7 -25.70(5)
C17 Si6 Si7 C18 23.6(2)
C16 Si6 Si7 C18 -93.9(2)
Ge3 Si6 Si7 C18 145.23(16)
C17 Si6 Si7 C19 139.8(2)
C16 Si6 Si7 C19 22.2(2)
Ge3 Si6 Si7 C19 -98.62(17)
C17 Si6 Si7 Ge1 -98.08(17)
C16 Si6 Si7 Ge1 144.37(15)
Ge3 Si6 Si7 Ge1 23.52(6)
Si2 Ge1 Si7 C18 -13.41(17)
Si1 Ge1 Si7 C18 104.97(17)
Ge2 Ge1 Si7 C18 -131.61(17)
Si2 Ge1 Si7 C19 -131.99(15)
Si1 Ge1 Si7 C19 -13.61(16)
Ge2 Ge1 Si7 C19 109.80(15)
Si2 Ge1 Si7 Si6 107.80(6)
Si1 Ge1 Si7 Si6 -133.83(5)
Ge2 Ge1 Si7 Si6 -10.41(5)
